data_8104294
loop_
_publ_author_name
'Eisenmann, B.'
'Klein, J.'

_publ_section_title
;
 Dimere Zintl-Anionen (Sn2 As6)(10-) und (Sn2 Sb6)(10-) in
 Alkaliverbindungen.
;
_journal_name_full 'Zeitschrift fuer Kristallographie (149,1979-)'
_journal_page_first 213
_journal_page_last 229
_journal_volume 196
_journal_year 1991
_chemical_formula_sum 'K5 Sb3 Sn'
_chemical_name_systematic 'K5 (Sn Sb3)'
_space_group_IT_number 14
_symmetry_space_group_name_Hall '-P 2ybc'
_symmetry_space_group_name_H-M 'P 1 21/c 1'
_cell_angle_alpha 90
_cell_angle_beta 121.25
_cell_angle_gamma 90
_cell_formula_units_Z 4
_cell_length_a 9.749
_cell_length_b 8.665
_cell_length_c 18.74
_cell_volume 1353.379
_citation_journal_id_ASTM ZEKRDZ
_cod_data_source_file Eisenmann_ZEKRDZ_1991_629.cif
_cod_data_source_block K5Sb3Sn1
_cod_original_formula_sum 'K5 Sb3 Sn1'
_cod_database_code 8104294

loop_
_symmetry_equiv_pos_as_xyz
x,y,z
-x,y+1/2,-z+1/2
-x,-y,-z
x,-y-1/2,z-1/2

loop_
_atom_site_label
_atom_site_type_symbol
_atom_site_fract_x
_atom_site_fract_y
_atom_site_fract_z
_atom_site_occupancy
_atom_site_U_iso_or_equiv
Sn1 Sn+4 0.3385 0.1427 0.9134 1 0.0
K1 K+1 0.6817 0.164 0.2597 1 0.0
K3 K+1 0.7129 0.0041 0.9105 1 0.0
K5 K+1 0.9388 0.9964 0.7422 1 0.0
Sb3 Sb-3 0.6442 0.1882 0.0653 1 0.0
K4 K+1 0.588 0.5177 0.9231 1 0.0
K2 K+1 0.9993 0.1778 0.5788 1 0.0
Sb1 Sb-3 0.3492 0.2337 0.7724 1 0.0
Sb2 Sb-3 0.0749 0.2592 0.9197 1 0.0
